data_7216056
loop_
_publ_author_name
'Dorn, Thomas'
'Janiak, Christoph'
'Abu-Shandi, Khalid'

_publ_section_title
;
 Hydrogen-bonding, \p-stacking and Cl---anion--\p interactions of linear
 bipyridinium cations with phosphate, chloride and [CoCl4]2-- anions
;
_journal_issue 106
_journal_name_full CrystEngComm
_journal_page_first 633
_journal_paper_doi 10.1039/b508944a
_journal_volume 7
_journal_year 2005
_chemical_formula_moiety 'C16 H13 N4, CoCl4, Cl'
_chemical_formula_sum 'C16 H13 Cl5 Co N4'
_chemical_formula_weight 497.48
_chemical_name_systematic
;
2,2'-bi-1,6-naphthyridin-1,6,6'-ium-tetrachlorocobaltate(II)
-chloride
;
_space_group_IT_number 2
_symmetry_cell_setting triclinic
_symmetry_space_group_name_Hall '-P 1'
_symmetry_space_group_name_H-M 'P -1'
_atom_sites_solution_hydrogens geom
_atom_sites_solution_primary direct
_atom_sites_solution_secondary difmap
_audit_creation_method SHELXL-97
_cell_angle_alpha 75.2950(10)
_cell_angle_beta 79.2990(10)
_cell_angle_gamma 74.7150(10)
_cell_formula_units_Z 2
_cell_length_a 6.2231(5)
_cell_length_b 10.3057(8)
_cell_length_c 15.4812(11)
_cell_measurement_temperature 205(2)
_cell_volume 918.84(12)
_computing_cell_refinement SMART
_computing_data_collection 'SMART (Bruker 1997a)'
_computing_data_reduction 'SAINT (Bruker 1997b)'
_computing_structure_refinement 'SHELXL-97 (Sheldrick, 1997)'
_computing_structure_solution 'SHELXS-97 (Sheldrick, 1990)'
_diffrn_ambient_temperature 205(2)
_diffrn_measured_fraction_theta_full 0.983
_diffrn_measured_fraction_theta_max 0.983
_diffrn_measurement_device_type 'Bruker AXS CCD area detector'
_diffrn_measurement_method \w-scan
_diffrn_radiation_monochromator graphite
_diffrn_radiation_source 'fine-focus sealed tube'
_diffrn_radiation_type MoK\a
_diffrn_radiation_wavelength 0.71073
_diffrn_reflns_av_R_equivalents 0.0175
_diffrn_reflns_av_sigmaI/netI 0.0261
_diffrn_reflns_limit_h_max 8
_diffrn_reflns_limit_h_min -8
_diffrn_reflns_limit_k_max 13
_diffrn_reflns_limit_k_min -13
_diffrn_reflns_limit_l_max 19
_diffrn_reflns_limit_l_min -19
_diffrn_reflns_number 7958
_diffrn_reflns_theta_full 27.35
_diffrn_reflns_theta_max 27.35
_diffrn_reflns_theta_min 1.37
_exptl_absorpt_coefficient_mu 1.670
_exptl_absorpt_correction_T_max 0.5548
_exptl_absorpt_correction_T_min 0.5548
_exptl_absorpt_correction_type multi-scan
_exptl_absorpt_process_details 'SADABS (Blessing, 1995)'
_exptl_crystal_colour pale-green
_exptl_crystal_density_diffrn 1.798
_exptl_crystal_density_method 'not measured'
_exptl_crystal_description block
_exptl_crystal_F_000 498
_exptl_crystal_size_max 0.40
_exptl_crystal_size_mid 0.40
_exptl_crystal_size_min 0.40
_refine_diff_density_max 0.555
_refine_diff_density_min -0.530
_refine_diff_density_rms 0.088
_refine_ls_extinction_method none
_refine_ls_goodness_of_fit_ref 1.031
_refine_ls_hydrogen_treatment mixed
_refine_ls_matrix_type full
_refine_ls_number_parameters 244
_refine_ls_number_reflns 4072
_refine_ls_number_restraints 0
_refine_ls_restrained_S_all 1.031
_refine_ls_R_factor_all 0.0320
_refine_ls_R_factor_gt 0.0261
_refine_ls_shift/su_max 0.001
_refine_ls_shift/su_mean 0.000
_refine_ls_structure_factor_coef Fsqd
_refine_ls_weighting_details 'calc w=1/[\s^2^(Fo^2^)+(0.0403P)^2^+0.0000P] where P=(Fo^2^+2Fc^2^)/3'
_refine_ls_weighting_scheme calc
_refine_ls_wR_factor_gt 0.0657
_refine_ls_wR_factor_ref 0.0681
_reflns_number_gt 3452
_reflns_number_total 4072
_reflns_threshold_expression >2sigma(I)
_cod_data_source_file b508944a.txt
_cod_data_source_block dorn2
_cod_depositor_comments
;
The following automatic conversions were performed:

'_exptl_absorpt_correction_type' value 'Multi-scan' changed to
'multi-scan' according to
/usr/data/users/saulius/automatic-downloads/retrospective/RSC/lib/dictionaries/cif_core.dic
dictionary named 'cif_core.dic' version 2.4.2 from 2011-04-26.

Automatic conversion script
Id: cif_fix_values 2281 2013-09-26 08:29:07Z andrius 
;
_cod_original_sg_symbol_H-M P-1
_cod_database_code 7216056

loop_
_symmetry_equiv_pos_as_xyz
'x, y, z'
'-x, -y, -z'

loop_
_atom_site_label
_atom_site_type_symbol
_atom_site_fract_x
_atom_site_fract_y
_atom_site_fract_z
_atom_site_U_iso_or_equiv
_atom_site_adp_type
_atom_site_occupancy
_atom_site_symmetry_multiplicity
_atom_site_calc_flag
_atom_site_refinement_flags
Co Co 0.11400(4) 0.88303(3) 0.293145(16) 0.02213(8) Uani 1 1 d .
Cl1 Cl -0.13481(8) 1.05521(5) 0.35104(3) 0.02966(11) Uani 1 1 d .
Cl2 Cl 0.47113(8) 0.90128(5) 0.29698(3) 0.02781(11) Uani 1 1 d .
Cl3 Cl 0.08468(8) 0.67537(5) 0.38192(3) 0.02812(11) Uani 1 1 d .
Cl4 Cl 0.08211(8) 0.91083(5) 0.14494(3) 0.02658(11) Uani 1 1 d .
Cl5 Cl 0.09912(8) 0.42370(5) 0.13242(3) 0.03054(12) Uani 1 1 d .
N3 N 0.4469(3) 0.44436(16) 0.25806(10) 0.0225(3) Uani 1 1 d .
N1 N 0.3934(3) 0.85180(16) -0.15081(11) 0.0243(3) Uani 1 1 d .
H1 H 0.375(4) 0.901(2) -0.2011(15) 0.036 Uiso 1 1 d .
N2 N 0.4395(3) 0.61167(16) 0.10167(10) 0.0206(3) Uani 1 1 d .
H2 H 0.361(4) 0.555(2) 0.1200(15) 0.031 Uiso 1 1 d .
N4 N 0.3819(3) 0.18489(17) 0.50398(11) 0.0264(4) Uani 1 1 d .
H4 H 0.367(4) 0.132(2) 0.5511(17) 0.040 Uiso 1 1 d .
C1 C 0.5786(3) 0.62422(18) 0.15343(12) 0.0210(4) Uani 1 1 d .
C2 C 0.7107(3) 0.72235(19) 0.12321(12) 0.0240(4) Uani 1 1 d .
H2A H 0.8074 0.7308 0.1604 0.029 Uiso 1 1 calc R
C3 C 0.6972(3) 0.80516(19) 0.03948(12) 0.0237(4) Uani 1 1 d .
H3 H 0.7843 0.8715 0.0185 0.028 Uiso 1 1 calc R
C4 C 0.5513(3) 0.79058(18) -0.01560(12) 0.0206(4) Uani 1 1 d .
C5 C 0.5325(3) 0.86975(19) -0.10290(12) 0.0244(4) Uani 1 1 d .
H5 H 0.6192 0.9357 -0.1273 0.029 Uiso 1 1 calc R
C6 C 0.2631(3) 0.75802(19) -0.12056(12) 0.0243(4) Uani 1 1 d .
H6 H 0.1662 0.7497 -0.1577 0.029 Uiso 1 1 calc R
C7 C 0.2731(3) 0.67624(18) -0.03649(12) 0.0221(4) Uani 1 1 d .
H7 H 0.1844 0.6109 -0.0149 0.027 Uiso 1 1 calc R
C8 C 0.4197(3) 0.69205(17) 0.01738(11) 0.0194(3) Uani 1 1 d .
C9 C 0.5789(3) 0.53018(18) 0.24416(12) 0.0213(4) Uani 1 1 d .
C10 C 0.7081(3) 0.53719(19) 0.30835(12) 0.0250(4) Uani 1 1 d .
H10 H 0.8024 0.5995 0.2944 0.030 Uiso 1 1 calc R
C11 C 0.6918(3) 0.45093(19) 0.39091(12) 0.0250(4) Uani 1 1 d .
H11 H 0.7753 0.4524 0.4353 0.030 Uiso 1 1 calc R
C12 C 0.5475(3) 0.35908(19) 0.40885(12) 0.0223(4) Uani 1 1 d .
C13 C 0.5190(3) 0.26847(19) 0.49176(12) 0.0263(4) Uani 1 1 d .
H13 H 0.5969 0.2668 0.5387 0.032 Uiso 1 1 calc R
C14 C 0.2630(3) 0.1812(2) 0.43936(13) 0.0277(4) Uani 1 1 d .
H14 H 0.1675 0.1199 0.4517 0.033 Uiso 1 1 calc R
C15 C 0.2832(3) 0.2664(2) 0.35719(13) 0.0260(4) Uani 1 1 d .
H15 H 0.2026 0.2646 0.3120 0.031 Uiso 1 1 calc R
C16 C 0.4275(3) 0.35844(18) 0.34031(12) 0.0213(4) Uani 1 1 d .

loop_
_atom_site_aniso_label
_atom_site_aniso_U_11
_atom_site_aniso_U_22
_atom_site_aniso_U_33
_atom_site_aniso_U_23
_atom_site_aniso_U_13
_atom_site_aniso_U_12
Co 0.02205(14) 0.02283(14) 0.02266(14) -0.00486(10) -0.00361(10) -0.00658(10)
Cl1 0.0285(2) 0.0262(2) 0.0354(3) -0.01130(19) -0.00155(19) -0.00549(19)
Cl2 0.0262(2) 0.0344(3) 0.0237(2) 0.00360(18) -0.00776(17) -0.01467(19)
Cl3 0.0279(2) 0.0240(2) 0.0334(3) -0.00329(19) -0.00571(19) -0.00906(18)
Cl4 0.0263(2) 0.0319(2) 0.0250(2) -0.00813(18) -0.00496(17) -0.00943(19)
Cl5 0.0268(2) 0.0333(3) 0.0368(3) -0.0107(2) -0.00560(19) -0.0119(2)
N3 0.0250(8) 0.0246(8) 0.0196(8) -0.0040(6) -0.0037(6) -0.0088(6)
N1 0.0267(8) 0.0232(8) 0.0203(8) 0.0018(6) -0.0044(6) -0.0063(7)
N2 0.0235(8) 0.0192(7) 0.0206(8) -0.0032(6) -0.0027(6) -0.0087(6)
N4 0.0291(9) 0.0288(9) 0.0178(8) 0.0009(6) -0.0014(6) -0.0075(7)
C1 0.0222(9) 0.0195(9) 0.0217(9) -0.0060(7) -0.0038(7) -0.0033(7)
C2 0.0238(9) 0.0259(9) 0.0253(9) -0.0062(7) -0.0055(7) -0.0086(7)
C3 0.0231(9) 0.0215(9) 0.0286(10) -0.0066(7) -0.0012(7) -0.0091(7)
C4 0.0210(9) 0.0195(9) 0.0210(9) -0.0043(7) -0.0010(7) -0.0054(7)
C5 0.0244(9) 0.0218(9) 0.0261(9) -0.0024(7) -0.0020(7) -0.0071(7)
C6 0.0245(9) 0.0233(9) 0.0258(9) -0.0036(7) -0.0061(7) -0.0061(7)
C7 0.0236(9) 0.0205(9) 0.0238(9) -0.0040(7) -0.0043(7) -0.0076(7)
C8 0.0206(8) 0.0175(8) 0.0189(9) -0.0040(7) -0.0019(7) -0.0028(7)
C9 0.0225(9) 0.0200(9) 0.0216(9) -0.0057(7) -0.0038(7) -0.0035(7)
C10 0.0264(9) 0.0249(9) 0.0274(10) -0.0067(8) -0.0070(7) -0.0088(8)
C11 0.0266(9) 0.0267(10) 0.0246(9) -0.0069(8) -0.0100(7) -0.0050(8)
C12 0.0232(9) 0.0232(9) 0.0202(9) -0.0062(7) -0.0040(7) -0.0024(7)
C13 0.0273(10) 0.0278(10) 0.0225(9) -0.0059(8) -0.0049(7) -0.0024(8)
C14 0.0277(10) 0.0298(10) 0.0262(10) -0.0042(8) -0.0011(8) -0.0112(8)
C15 0.0273(10) 0.0289(10) 0.0241(9) -0.0048(8) -0.0050(7) -0.0099(8)
C16 0.0222(9) 0.0215(9) 0.0194(9) -0.0048(7) -0.0023(7) -0.0036(7)

loop_
_atom_type_symbol
_atom_type_description
_atom_type_scat_dispersion_real
_atom_type_scat_dispersion_imag
_atom_type_scat_source
C C 0.0033 0.0016 'International Tables Vol C Tables 4.2.6.8 and 6.1.1.4'
H H 0.0000 0.0000 'International Tables Vol C Tables 4.2.6.8 and 6.1.1.4'
N N 0.0061 0.0033 'International Tables Vol C Tables 4.2.6.8 and 6.1.1.4'
Cl Cl 0.1484 0.1585 'International Tables Vol C Tables 4.2.6.8 and 6.1.1.4'
Co Co 0.3494 0.9721 'International Tables Vol C Tables 4.2.6.8 and 6.1.1.4'

loop_
_geom_angle_atom_site_label_1
_geom_angle_atom_site_label_2
_geom_angle_atom_site_label_3
_geom_angle
Cl3 Co Cl4 115.98(2)
Cl3 Co Cl1 110.29(2)
Cl4 Co Cl1 110.19(2)
Cl3 Co Cl2 105.552(19)
Cl4 Co Cl2 105.774(19)
Cl1 Co Cl2 108.64(2)
C9 N3 C16 118.17(16)
C5 N1 C6 123.59(17)
C5 N1 H1 120.7(16)
C6 N1 H1 115.7(16)
C1 N2 C8 121.93(16)
C1 N2 H2 120.6(15)
C8 N2 H2 117.4(15)
C13 N4 C14 123.69(17)
C13 N4 H4 120.2(17)
C14 N4 H4 116.1(18)
N2 C1 C2 120.98(16)
N2 C1 C9 115.49(16)
C2 C1 C9 123.52(16)
C3 C2 C1 119.38(16)
C3 C2 H2A 120.3
C1 C2 H2A 120.3
C2 C3 C4 119.50(16)
C2 C3 H3 120.3
C4 C3 H3 120.3
C5 C4 C8 117.85(16)
C5 C4 C3 122.65(17)
C8 C4 C3 119.50(16)
N1 C5 C4 119.89(17)
N1 C5 H5 120.1
C4 C5 H5 120.1
C7 C6 N1 120.05(17)
C7 C6 H6 120.0
N1 C6 H6 120.0
C6 C7 C8 118.33(17)
C6 C7 H7 120.8
C8 C7 H7 120.8
N2 C8 C4 118.70(16)
N2 C8 C7 121.01(16)
C4 C8 C7 120.28(16)
N3 C9 C10 124.50(17)
N3 C9 C1 113.65(16)
C10 C9 C1 121.84(16)
C11 C10 C9 117.99(17)
C11 C10 H10 121.0
C9 C10 H10 121.0
C10 C11 C12 119.02(17)
C10 C11 H11 120.5
C12 C11 H11 120.5
C13 C12 C16 118.37(17)
C13 C12 C11 122.74(17)
C16 C12 C11 118.89(16)
N4 C13 C12 119.66(17)
N4 C13 H13 120.2
C12 C13 H13 120.2
C15 C14 N4 119.66(18)
C15 C14 H14 120.2
N4 C14 H14 120.2
C14 C15 C16 119.11(18)
C14 C15 H15 120.4
C16 C15 H15 120.4
N3 C16 C12 121.41(16)
N3 C16 C15 119.10(16)
C12 C16 C15 119.49(16)

loop_
_geom_bond_atom_site_label_1
_geom_bond_atom_site_label_2
_geom_bond_distance
Co Cl3 2.2631(5)
Co Cl4 2.2783(5)
Co Cl1 2.2787(5)
Co Cl2 2.2920(5)
N3 C9 1.313(2)
N3 C16 1.359(2)
N1 C5 1.314(2)
N1 C6 1.361(2)
N1 H1 0.83(2)
N2 C1 1.334(2)
N2 C8 1.364(2)
N2 H2 0.82(2)
N4 C13 1.323(2)
N4 C14 1.363(2)
N4 H4 0.80(2)
C1 C2 1.404(2)
C1 C9 1.490(2)
C2 C3 1.363(3)
C2 H2A 0.9400
C3 C4 1.414(2)
C3 H3 0.9400
C4 C5 1.398(2)
C4 C8 1.408(2)
C5 H5 0.9400
C6 C7 1.361(2)
C6 H6 0.9400
C7 C8 1.409(2)
C7 H7 0.9400
C9 C10 1.415(2)
C10 C11 1.363(3)
C10 H10 0.9400
C11 C12 1.415(3)
C11 H11 0.9400
C12 C13 1.395(2)
C12 C16 1.408(2)
C13 H13 0.9400
C14 C15 1.355(3)
C14 H14 0.9400
C15 C16 1.418(3)
C15 H15 0.9400

loop_
_geom_hbond_atom_site_label_D
_geom_hbond_atom_site_label_H
_geom_hbond_atom_site_label_A
_geom_hbond_distance_DH
_geom_hbond_distance_HA
_geom_hbond_distance_DA
_geom_hbond_angle_DHA
_geom_hbond_site_symmetry_A
N1 H1 Cl2 0.83(2) 2.49(2) 3.1313(16) 135(2) 2_675
N1 H1 Cl1 0.83(2) 2.87(2) 3.5565(17) 142(2) 2_575
N2 H2 Cl5 0.82(2) 2.33(2) 3.1282(16) 164(2) .
N4 H4 Cl2 0.80(2) 2.64(2) 3.2170(17) 131(2) 2_666
N4 H4 Cl1 0.80(2) 2.69(2) 3.3806(17) 145(2) 2_566
